data_2000469
loop_
_publ_author_name
'Shoja, M.'

_publ_section_title
;
 4',6,7-Trimethoxyisoflavone
;
_journal_issue 11
_journal_name_full 'Acta Crystallographica Section C'
_journal_page_first 2033
_journal_page_last 2035
_journal_paper_doi 10.1107/S010827019200249X
_journal_volume 48
_journal_year 1992
_chemical_formula_sum 'C18 H16 O5'
_chemical_formula_weight 313.32
_space_group_crystal_system orthorhombic
_space_group_IT_number 19
_space_group_name_Hall 'P 2ac 2ab'
_space_group_name_H-M_alt 'P 21 21 21'
_cell_angle_alpha 90
_cell_angle_beta 90
_cell_angle_gamma 90
_cell_formula_units_Z 4
_cell_length_a 7.2960(10)
_cell_length_b 13.099(2)
_cell_length_c 15.754(2)
_cell_volume 1505.6(4)
_diffrn_radiation_type Cu
_diffrn_radiation_wavelength 1.5418
_exptl_absorpt_coefficient_mu 0.83
_exptl_crystal_density_diffrn 1.34
_exptl_crystal_F_000 656
_cod_data_source_file cr0410.cif
_cod_data_source_block cr0410a
_cod_depositor_comments
;
 Updating space group information and adding the symmetry operation list.

 Antanas Vaitkus,
 2018-06-18

 Adding the _atom_site_type_symbol data item.

 Antanas Vaitkus,
 2017-01-28
;
_cod_database_code 2000469

loop_
_space_group_symop_id
_space_group_symop_operation_xyz
1 x,y,z
2 -x+1/2,-y,z+1/2
3 x+1/2,-y+1/2,-z
4 -x,y+1/2,-z+1/2

loop_
_atom_site_label
_atom_site_type_symbol
_atom_site_fract_x
_atom_site_fract_y
_atom_site_fract_z
O(1) O .4816(4) .3363(2) .14150(10)
O(2) O .5400(4) .0356(2) .20300(10)
O(3) O .5308(4) .2611(2) -.15250(10)
O(4) O .5672(4) .0692(2) -.12390(10)
O(5) O .4290(4) .0962(2) .59400(10)
C(1') C .4698(5) .1800(2) .3399(2)
C(2) C .4698(6) .3038(2) .2228(2)
C(2') C .5545(5) .2392(2) .4016(2)
C(3) C .4845(5) .2066(2) .2483(2)
C(3') C .5431(6) .2145(3) .4878(2)
C(4) C .5173(5) .1264(2) .1845(2)
C(4') C .4466(6) .1289(3) .5129(2)
C(5) C .5437(5) .0939(2) .0282(2)
C(5') C .3569(5) .0703(3) .4515(2)
C(6') C .3699(5) .0945(2) .3665(2)
C(6) C .5461(5) .1287(2) -.0536(2)
C(7) C .5248(5) .2344(2) -.0699(2)
C(8) C .5044(5) .3023(2) -.0038(2)
C(9) C .5031(5) .2651(2) .0792(2)
C(10) C .5208(5) .1624(2) .0971(2)
C(11) C .5256(6) .3678(3) -.1724(2)
C(12) C .6452(6) -.0284(3) -.1127(2)
C(13) C .5262(8) .1482(4) .6590(2)
HC2 H .453 .355 .266
HC2' H .622 .299 .384
HC3' H .601 .259 .530
HC5' H .286 .011 .468
HC5 H .558 .022 .038
HC6' H .311 .052 .325
HC8 H .494 .373 -.015
H1C11 H .531 .377 -.233
H1C12 H .653 -.063 -.165
H1C13 H .502 .118 .713
H2C11 H .415 .397 -.152
H2C12 H .765 -.022 -.089
H2C13 H .656 .144 .649
H3C11 H .627 .402 -.147
H3C12 H .571 -.088 -.075
H3C13 H .493 .219 .662

loop_
_geom_angle_atom_site_label_1
_geom_angle_atom_site_label_2
_geom_angle_atom_site_label_3
_geom_angle
C(2) O(1) C(9) 118.2(2)
C(3) C(2) O(1) 125.4(3)
C(4) C(3) C(2) 119.0(3)
C(4) C(3) C(1') 120.4(3)
C(3) C(4) O(2) 123.1(3)
C(10) C(4) O(2) 122.2(3)
C(3) C(4) C(10) 114.6(3)
C(10) C(5) C(6) 120.8(3)
C(5) C(6) C(7) 119.7(3)
C(5) C(6) O(4) 125.2(3)
C(6) C(7) C(8) 120.4(3)
C(6) C(7) O(3) 115.1(3)
C(7) C(8) C(9) 118.9(3)
C(8) C(9) C(10) 122.1(3)
C(8) C(9) O(1) 115.9(3)
C(9) C(10) C(4) 120.5(3)
C(9) C(10) C(5) 118.1(3)
C(2') C(1') C(3) 121.0(3)
C(2') C(1') C(6') 118.0(3)
C(1') C(2') C(3') 121.6(3)
C(2') C(3') C(4') 119.7(3)
C(3') C(4') C(5') 119.1(3)
C(3') C(4') O(5) 125.1(3)
C(4') C(5') C(6') 120.9(3)
C(5') C(6') C(1') 120.7(3)
C(7) O(3) C(11) 117.6(2)
C(6) O(4) C(12) 117.5(3)
C(4') O(5) C(13) 118.8(3)

loop_
_geom_bond_atom_site_label_1
_geom_bond_atom_site_label_2
_geom_bond_distance
O(1) C(2) 1.352(4)
O(1) C(9) 1.363(4)
O(2) C(4) 1.235(4)
O(3) C(7) 1.349(4)
O(3) C(11) 1.433(4)
O(4) C(6) 1.363(4)
O(4) C(12) 1.410(4)
O(5) C(4') 1.354(4)
O(5) C(13) 1.420(5)
C(1') C(2') 1.389(5)
C(1') C(3) 1.488(4)
C(1') C(6') 1.400(5)
C(2) C(3) 1.340(4)
C(2') C(3') 1.399(5)
C(3) C(4) 1.474(4)
C(3') C(4') 1.381(5)
C(4) C(10) 1.455(4)
C(4') C(5') 1.399(5)
C(5) C(6) 1.366(4)
C(5) C(10) 1.418(4)
C(5') C(6') 1.378(5)
C(6) C(7) 1.416(4)
C(7) C(8) 1.376(4)
C(8) C(9) 1.396(4)
C(9) C(10) 1.380(4)
